data_4108257
loop_
_publ_author_name
'Carsten Strohmann'
'Viktoria H. Gessner'

_publ_contact_author_address
;
Institut fuer Anorganische Chemie
Universitaet Wuerzburg
Am Hubland
97074 Wuerzburg
Germany
;
_publ_contact_author_email mail@carsten-strohmann.de
_publ_contact_author_fax '0049 931 888 4605'
_publ_contact_author_name 'Carsten Strohmann'
_publ_contact_author_phone '0049 931 888 4613'
_publ_section_title
;
 Crystal Structures of n-BuLi Adducts with (R,R)-TMCDA and the
 Consequences for the Deprotonation of Benzene
;
_journal_name_full 'Journal of the American Chemical Society'
_journal_page_first 11719
_journal_page_last 11725
_journal_paper_doi 10.1021/ja8017187
_journal_volume 130
_journal_year 2008
_chemical_formula_sum 'C36 H80 Li4 N4'
_chemical_formula_weight 596.8
_chemical_name_systematic
;
 ?
;
_space_group_IT_number 2
_symmetry_cell_setting triclinic
_symmetry_space_group_name_Hall '-P 1'
_symmetry_space_group_name_H-M 'P -1'
_atom_sites_solution_hydrogens geom
_atom_sites_solution_primary direct
_atom_sites_solution_secondary difmap
_audit_creation_date 2007-08-16T21:01:52-00:00
_audit_creation_method 'WinGX routine CIF_UPDATE'
_cell_angle_alpha 101.217(9)
_cell_angle_beta 95.838(10)
_cell_angle_gamma 105.366(11)
_cell_formula_units_Z 4
_cell_length_a 13.427(5)
_cell_length_b 13.440(5)
_cell_length_c 24.950(9)
_cell_measurement_temperature 173(2)
_cell_volume 4202(3)
_computing_cell_refinement 'SAINTPLUS 6.02 (Bruker AXS, 1999)'
_computing_data_collection 'SMART 5.622 (Bruker AXS, 2001)'
_computing_data_reduction 'SAINTPLUS 6.02 (Bruker AXS, 1999)'
_computing_molecular_graphics 'Ortep-3 V1.073 (Farrugia, 2001)'
_computing_publication_material 'SHELXL-97 (Sheldrick, 1997)'
_computing_structure_refinement 'SHELXL-97 (Sheldrick, 1997)'
_computing_structure_solution 'SHELXS-90 (Sheldrick, 1990)'
_diffrn_ambient_temperature 173(2)
_diffrn_measured_fraction_theta_full 1
_diffrn_measured_fraction_theta_max 1
_diffrn_measurement_device_type 'Bruker APEX-CCD'
_diffrn_measurement_method omega-scans
_diffrn_radiation_monochromator graphite
_diffrn_radiation_type MoK\a
_diffrn_radiation_wavelength 0.71073
_diffrn_reflns_av_R_equivalents 0.0452
_diffrn_reflns_av_unetI/netI 0.06
_diffrn_reflns_limit_h_max 15
_diffrn_reflns_limit_h_min -15
_diffrn_reflns_limit_k_max 15
_diffrn_reflns_limit_k_min -15
_diffrn_reflns_limit_l_max 24
_diffrn_reflns_limit_l_min -28
_diffrn_reflns_number 32682
_diffrn_reflns_theta_full 24
_diffrn_reflns_theta_max 24
_diffrn_reflns_theta_min 1.61
_exptl_absorpt_coefficient_mu 0.052
_exptl_absorpt_correction_type empirical
_exptl_absorpt_process_details 'Sadabs 2.01 (Bruker AXS, 1999)'
_exptl_crystal_density_diffrn 0.943
_exptl_crystal_F_000 1344
_exptl_crystal_size_max 0.3
_exptl_crystal_size_mid 0.3
_exptl_crystal_size_min 0.2
_refine_diff_density_max 0.408
_refine_diff_density_min -0.177
_refine_diff_density_rms 0.035
_refine_ls_extinction_method none
_refine_ls_goodness_of_fit_ref 1.028
_refine_ls_hydrogen_treatment mixed
_refine_ls_matrix_type full
_refine_ls_number_parameters 948
_refine_ls_number_reflns 13210
_refine_ls_number_restraints 0
_refine_ls_restrained_S_all 1.028
_refine_ls_R_factor_all 0.1276
_refine_ls_R_factor_gt 0.0769
_refine_ls_shift/su_max 0.014
_refine_ls_shift/su_mean 0.001
_refine_ls_structure_factor_coef Fsqd
_refine_ls_weighting_details 'calc w=1/[\s^2^(Fo^2^)+(0.1133P)^2^+0.0000P] where P=(Fo^2^+2Fc^2^)/3'
_refine_ls_weighting_scheme calc
_refine_ls_wR_factor_gt 0.2097
_refine_ls_wR_factor_ref 0.2336
_reflns_number_gt 6671
_reflns_number_total 13210
_reflns_threshold_expression >2sigma(I)
_cod_data_source_file ja8017187-file001.cif
_cod_data_source_block vi180407
_cod_database_code 4108257

loop_
_symmetry_equiv_pos_as_xyz
'x, y, z'
'-x, -y, -z'

loop_
_atom_site_label
_atom_site_type_symbol
_atom_site_fract_x
_atom_site_fract_y
_atom_site_fract_z
_atom_site_U_iso_or_equiv
_atom_site_adp_type
_atom_site_occupancy
_atom_site_symmetry_multiplicity
_atom_site_calc_flag
_atom_site_refinement_flags
C1 C 0.8761(3) 0.6529(3) 0.53669(15) 0.0886(10) Uani 1 1 d .
H1A H 0.9164 0.6015 0.5344 0.133 Uiso 1 1 calc R
H1B H 0.8076 0.6199 0.5132 0.133 Uiso 1 1 calc R
H1C H 0.8666 0.6754 0.5751 0.133 Uiso 1 1 calc R
C2 C 0.8706(3) 0.8204(3) 0.51970(15) 0.0871(10) Uani 1 1 d .
H2A H 0.8037 0.7867 0.4948 0.131 Uiso 1 1 calc R
H2B H 0.909 0.8833 0.5081 0.131 Uiso 1 1 calc R
H2C H 0.8576 0.8413 0.5576 0.131 Uiso 1 1 calc R
C3 C 1.0406(2) 0.7906(3) 0.54997(13) 0.0790(9) Uani 1 1 d .
H3 H 1.0678 0.7291 0.553 0.095 Uiso 1 1 calc R
C4 C 1.0449(2) 0.8514(2) 0.60935(13) 0.0791(9) Uani 1 1 d .
H4A H 1.0169 0.9122 0.6083 0.095 Uiso 1 1 calc R
H4B H 1.0001 0.8041 0.6289 0.095 Uiso 1 1 calc R
C5 C 1.1567(3) 0.8919(3) 0.64131(15) 0.0979(11) Uani 1 1 d .
H5A H 1.1572 0.9336 0.6787 0.118 Uiso 1 1 calc R
H5B H 1.1826 0.8309 0.6456 0.118 Uiso 1 1 calc R
C6 C 1.2273(3) 0.9595(3) 0.61161(15) 0.0995(11) Uani 1 1 d .
H6A H 1.2999 0.9806 0.6316 0.119 Uiso 1 1 calc R
H6B H 1.2064 1.0248 0.6117 0.119 Uiso 1 1 calc R
C7 C 1.2243(2) 0.9036(2) 0.55276(13) 0.0798(9) Uani 1 1 d .
H7A H 1.2566 0.8454 0.5529 0.096 Uiso 1 1 calc R
H7B H 1.2666 0.9542 0.534 0.096 Uiso 1 1 calc R
C8 C 1.1134(2) 0.8577(2) 0.51991(13) 0.0776(9) Uani 1 1 d .
H8 H 1.0869 0.9202 0.5188 0.093 Uiso 1 1 calc R
C9 C 1.1740(2) 0.7336(3) 0.45356(15) 0.0924(11) Uani 1 1 d .
H9A H 1.2476 0.776 0.4633 0.139 Uiso 1 1 calc R
H9B H 1.1602 0.6941 0.4149 0.139 Uiso 1 1 calc R
H9C H 1.1589 0.6837 0.4776 0.139 Uiso 1 1 calc R
C10 C 1.1349(3) 0.8838(3) 0.42803(15) 0.0980(11) Uani 1 1 d .
H10A H 1.2062 0.9298 0.4428 0.147 Uiso 1 1 calc R
H10B H 1.0861 0.9266 0.4299 0.147 Uiso 1 1 calc R
H10C H 1.1315 0.8481 0.3894 0.147 Uiso 1 1 calc R
C11 C 0.8487(3) 0.7480(2) 0.37039(15) 0.0699(8) Uani 1 1 d .
H11A H 0.783(2) 0.774(2) 0.3584(11) 0.077(8) Uiso 1 1 d .
H11B H 0.886(3) 0.804(3) 0.4019(15) 0.102(12) Uiso 1 1 d .
C12 C 0.9116(3) 0.7402(2) 0.32239(15) 0.0720(8) Uani 1 1 d .
H12A H 0.981(2) 0.724(2) 0.3354(11) 0.071(8) Uiso 1 1 d .
H12B H 0.8756(19) 0.682(2) 0.2916(11) 0.057(7) Uiso 1 1 d .
C13 C 0.9379(3) 0.8354(2) 0.29527(14) 0.0814(9) Uani 1 1 d .
H13A H 0.9675 0.9012 0.3247 0.098 Uiso 1 1 calc R
H13B H 0.9924 0.8284 0.272 0.098 Uiso 1 1 calc R
C14 C 0.8439(3) 0.8457(3) 0.25961(15) 0.0944(11) Uani 1 1 d .
H14A H 0.8171 0.7829 0.2289 0.142 Uiso 1 1 calc R
H14B H 0.8651 0.9092 0.2449 0.142 Uiso 1 1 calc R
H14C H 0.7891 0.8514 0.2821 0.142 Uiso 1 1 calc R
C15 C 0.9259(3) 0.5233(2) 0.40813(15) 0.0746(9) Uani 1 1 d .
H15A H 0.864(2) 0.485(2) 0.4232(12) 0.087(9) Uiso 1 1 d .
H15B H 0.989(3) 0.542(2) 0.4397(14) 0.098(11) Uiso 1 1 d .
C16 C 0.9448(3) 0.4428(3) 0.36156(19) 0.0898(11) Uani 1 1 d .
H16A H 0.958(3) 0.371(4) 0.3684(17) 0.146(15) Uiso 1 1 d .
H16B H 0.895(3) 0.423(3) 0.3208(18) 0.132(15) Uiso 1 1 d .
C17 C 1.0451(3) 0.4825(3) 0.34149(16) 0.0934(11) Uani 1 1 d .
H17A H 1.1034 0.5004 0.3727 0.112 Uiso 1 1 calc R
H17B H 1.0455 0.5486 0.3294 0.112 Uiso 1 1 calc R
C18 C 1.0649(3) 0.4026(3) 0.29295(18) 0.1139(13) Uani 1 1 d .
H18A H 1.062 0.3359 0.3039 0.171 Uiso 1 1 calc R
H18B H 1.134 0.4322 0.2835 0.171 Uiso 1 1 calc R
H18C H 1.011 0.3893 0.2607 0.171 Uiso 1 1 calc R
C19 C 0.5883(3) 0.6261(3) 0.43319(16) 0.0799(10) Uani 1 1 d .
H19A H 0.539(3) 0.567(3) 0.4480(13) 0.105(11) Uiso 1 1 d .
H19B H 0.648(3) 0.653(2) 0.4636(14) 0.092(11) Uiso 1 1 d .
C20 C 0.5288(4) 0.7118(3) 0.4361(2) 0.1313(16) Uani 1 1 d .
H20A H 0.4558 0.6758 0.4174 0.158 Uiso 1 1 calc R
H20B H 0.5259 0.7391 0.4756 0.158 Uiso 1 1 calc R
C21 C 0.5665(4) 0.7967(4) 0.4142(2) 0.1471(18) Uani 1 1 d .
H21A H 0.5651 0.7711 0.3741 0.176 Uiso 1 1 calc R
H21B H 0.6405 0.8319 0.4314 0.176 Uiso 1 1 calc R
C22 C 0.5042(3) 0.8808(3) 0.42233(18) 0.1146(13) Uani 1 1 d .
H22A H 0.4321 0.8483 0.403 0.172 Uiso 1 1 calc R
H22B H 0.5379 0.941 0.4072 0.172 Uiso 1 1 calc R
H22C H 0.5038 0.9057 0.4619 0.172 Uiso 1 1 calc R
C23 C 0.6702(3) 0.5099(3) 0.30327(14) 0.0726(9) Uani 1 1 d .
H23A H 0.619(2) 0.444(3) 0.2944(12) 0.085(10) Uiso 1 1 d .
H23B H 0.728(2) 0.4946(19) 0.2856(11) 0.064(8) Uiso 1 1 d .
C24 C 0.6267(3) 0.5739(3) 0.26699(15) 0.0782(9) Uani 1 1 d .
H24A H 0.564(2) 0.590(2) 0.2788(12) 0.077(9) Uiso 1 1 d .
H24B H 0.674(2) 0.648(2) 0.2714(11) 0.075(8) Uiso 1 1 d .
C25 C 0.5997(3) 0.5267(3) 0.20501(15) 0.0885(10) Uani 1 1 d .
H25A H 0.5445 0.4581 0.1982 0.106 Uiso 1 1 calc R
H25B H 0.6624 0.5123 0.1915 0.106 Uiso 1 1 calc R
C26 C 0.5620(4) 0.5975(3) 0.17172(18) 0.1214(14) Uani 1 1 d .
H26A H 0.5 0.6127 0.1849 0.182 Uiso 1 1 calc R
H26B H 0.544 0.5612 0.1324 0.182 Uiso 1 1 calc R
H26C H 0.6176 0.6642 0.1765 0.182 Uiso 1 1 calc R
C27 C 0.6505(3) 0.2951(3) 0.36448(16) 0.0915(10) Uani 1 1 d .
H27A H 0.7175 0.3491 0.3675 0.137 Uiso 1 1 calc R
H27B H 0.6162 0.2716 0.3257 0.137 Uiso 1 1 calc R
H27C H 0.6629 0.2345 0.3775 0.137 Uiso 1 1 calc R
C28 C 0.6332(3) 0.3742(3) 0.45694(17) 0.0977(11) Uani 1 1 d .
H28A H 0.6446 0.3129 0.4696 0.147 Uiso 1 1 calc R
H28B H 0.588 0.4043 0.4795 0.147 Uiso 1 1 calc R
H28C H 0.7005 0.4279 0.4605 0.147 Uiso 1 1 calc R
C29 C 0.4758(3) 0.2678(2) 0.39351(18) 0.0913(11) Uani 1 1 d .
H29 H 0.4482 0.2963 0.4271 0.11 Uiso 1 1 calc R
C30 C 0.4706(2) 0.1538(2) 0.39591(16) 0.0871(10) Uani 1 1 d .
H30A H 0.4998 0.122 0.3643 0.104 Uiso 1 1 calc R
H30B H 0.5146 0.1546 0.4304 0.104 Uiso 1 1 calc R
C31 C 0.3603(3) 0.0856(3) 0.3942(2) 0.1236(16) Uani 1 1 d .
H31A H 0.3609 0.0118 0.3933 0.148 Uiso 1 1 calc R
H31B H 0.3341 0.1119 0.4282 0.148 Uiso 1 1 calc R
C32 C 0.2895(3) 0.0867(3) 0.34558(19) 0.1124(13) Uani 1 1 d .
H32A H 0.2171 0.0473 0.348 0.135 Uiso 1 1 calc R
H32B H 0.3091 0.0496 0.3118 0.135 Uiso 1 1 calc R
C33 C 0.2923(2) 0.1985(2) 0.34051(15) 0.0829(9) Uani 1 1 d .
H33A H 0.2566 0.2293 0.3694 0.1 Uiso 1 1 calc R
H33B H 0.253 0.1947 0.304 0.1 Uiso 1 1 calc R
C34 C 0.4037(3) 0.2720(2) 0.34642(16) 0.0863(10) Uani 1 1 d .
H34 H 0.4309 0.2413 0.3132 0.104 Uiso 1 1 calc R
C35 C 0.3467(3) 0.4317(3) 0.37644(16) 0.0911(10) Uani 1 1 d .
H35A H 0.3608 0.5063 0.3747 0.137 Uiso 1 1 calc R
H35B H 0.3652 0.4275 0.4148 0.137 Uiso 1 1 calc R
H35C H 0.2723 0.3948 0.3634 0.137 Uiso 1 1 calc R
C36 C 0.3772(3) 0.3817(3) 0.28375(17) 0.0973(11) Uani 1 1 d .
H36A H 0.4199 0.3495 0.2603 0.146 Uiso 1 1 calc R
H36B H 0.3866 0.4548 0.2802 0.146 Uiso 1 1 calc R
H36C H 0.3034 0.3409 0.2721 0.146 Uiso 1 1 calc R
C37 C 0.9028(4) 0.1627(3) 1.04257(16) 0.1111(13) Uani 1 1 d .
H37A H 0.8935 0.1826 1.0812 0.167 Uiso 1 1 calc R
H37B H 0.9308 0.1017 1.0375 0.167 Uiso 1 1 calc R
H37C H 0.8352 0.1438 1.0184 0.167 Uiso 1 1 calc R
C38 C 0.9304(3) 0.3408(3) 1.03378(16) 0.1034(12) Uani 1 1 d .
H38A H 0.9138 0.3578 1.0712 0.155 Uiso 1 1 calc R
H38B H 0.8663 0.3207 1.0066 0.155 Uiso 1 1 calc R
H38C H 0.9806 0.403 1.0271 0.155 Uiso 1 1 calc R
C39 C 1.0801(4) 0.2771(4) 1.06262(17) 0.1324(17) Uani 1 1 d .
H39 H 1.0797 0.2053 1.0682 0.159 Uiso 1 1 calc R
C40 C 1.0919(3) 0.3374(3) 1.12152(15) 0.1049(12) Uani 1 1 d .
H40A H 1.0767 0.4054 1.1213 0.126 Uiso 1 1 calc R
H40B H 1.0391 0.2962 1.14 0.126 Uiso 1 1 calc R
C41 C 1.1976(5) 0.3604(6) 1.1550(2) 0.184(3) Uani 1 1 d .
H41A H 1.2049 0.4184 1.1877 0.22 Uiso 1 1 calc R
H41B H 1.2002 0.2967 1.1688 0.22 Uiso 1 1 calc R
C42 C 1.2830(5) 0.3884(5) 1.1289(2) 0.162(2) Uani 1 1 d .
H42A H 1.3438 0.3785 1.1509 0.195 Uiso 1 1 calc R
H42B H 1.2987 0.465 1.1299 0.195 Uiso 1 1 calc R
C43 C 1.2751(3) 0.3311(3) 1.07032(17) 0.1055(12) Uani 1 1 d .
H43A H 1.2955 0.2656 1.0704 0.127 Uiso 1 1 calc R
H43B H 1.3262 0.3762 1.0526 0.127 Uiso 1 1 calc R
C44 C 1.1679(3) 0.3013(4) 1.03529(18) 0.1163(13) Uani 1 1 d .
H44 H 1.1667 0.3728 1.0298 0.14 Uiso 1 1 calc R
C45 C 1.2168(4) 0.3113(4) 0.9447(2) 0.1513(19) Uani 1 1 d .
H45A H 1.2002 0.379 0.9495 0.227 Uiso 1 1 calc R
H45B H 1.1987 0.2745 0.9055 0.227 Uiso 1 1 calc R
H45C H 1.2917 0.3246 0.9571 0.227 Uiso 1 1 calc R
C46 C 1.1886(3) 0.1476(3) 0.97299(18) 0.1211(14) Uani 1 1 d .
H46A H 1.2645 0.1664 0.9847 0.182 Uiso 1 1 calc R
H46B H 1.1703 0.1068 0.9345 0.182 Uiso 1 1 calc R
H46C H 1.1527 0.1047 0.9968 0.182 Uiso 1 1 calc R
C47 C 0.9401(3) 0.3073(3) 0.89218(16) 0.0813(10) Uani 1 1 d .
H47A H 0.992(3) 0.348(3) 0.9256(17) 0.119(14) Uiso 1 1 d .
H47B H 0.903(2) 0.363(3) 0.8897(13) 0.100(11) Uiso 1 1 d .
C48 C 1.0006(4) 0.2940(3) 0.84294(18) 0.0971(12) Uani 1 1 d .
H48A H 1.043(3) 0.240(3) 0.8456(15) 0.119(13) Uiso 1 1 d .
H48B H 0.941(2) 0.261(2) 0.8100(13) 0.076(10) Uiso 1 1 d .
C49 C 1.0838(4) 0.4010(4) 0.83427(19) 0.1278(15) Uani 1 1 d .
H49A H 1.1177 0.4496 0.8705 0.153 Uiso 1 1 calc R
H49B H 1.1388 0.3823 0.8143 0.153 Uiso 1 1 calc R
C50 C 1.0259(5) 0.4489(4) 0.8032(2) 0.1556(19) Uani 1 1 d .
H50A H 0.9956 0.4011 0.7668 0.233 Uiso 1 1 calc R
H50B H 1.0719 0.5155 0.7984 0.233 Uiso 1 1 calc R
H50C H 0.9696 0.4636 0.8226 0.233 Uiso 1 1 calc R
C51 C 0.9269(4) 0.0326(3) 0.90115(17) 0.0858(10) Uani 1 1 d .
H51A H 0.857(3) -0.011(3) 0.9034(14) 0.105(12) Uiso 1 1 d .
H51B H 0.972(2) 0.036(2) 0.9372(15) 0.093(11) Uiso 1 1 d .
C52 C 0.9752(4) -0.0302(3) 0.85523(19) 0.1285(17) Uani 1 1 d .
H52A H 1.0514 0.0053 0.8609 0.154 Uiso 1 1 calc R
H52B H 0.966 -0.1024 0.8615 0.154 Uiso 1 1 calc R
C53 C 0.9347(4) -0.0403(3) 0.79992(19) 0.1148(14) Uani 1 1 d .
H53A H 0.952 0.0311 0.7919 0.138 Uiso 1 1 calc R
H53B H 0.8575 -0.0679 0.7949 0.138 Uiso 1 1 calc R
C54 C 0.9742(3) -0.1118(3) 0.75814(16) 0.1030(12) Uani 1 1 d .
H54A H 1.0502 -0.083 0.7611 0.155 Uiso 1 1 calc R
H54B H 0.9404 -0.116 0.7207 0.155 Uiso 1 1 calc R
H54C H 0.9577 -0.1829 0.7655 0.155 Uiso 1 1 calc R
C55 C 0.6462(4) 0.2227(3) 0.93587(19) 0.0921(11) Uani 1 1 d .
H55A H 0.579(3) 0.181(3) 0.9413(13) 0.099(12) Uiso 1 1 d .
H55B H 0.687(3) 0.212(2) 0.9670(15) 0.089(11) Uiso 1 1 d .
C56 C 0.6480(6) 0.3379(4) 0.9462(3) 0.1209(16) Uani 1 1 d .
H56A H 0.723(4) 0.386(4) 0.949(2) 0.18(2) Uiso 1 1 d .
H56B H 0.606(4) 0.346(4) 0.915(2) 0.16(2) Uiso 1 1 d .
C57A C 0.6436(18) 0.3946(13) 1.017(2) 0.185(14) Uani 0.5 1 d P
H57A H 0.6789 0.3645 1.0441 0.222 Uiso 0.5 1 calc PR
H57B H 0.6693 0.4731 1.0271 0.222 Uiso 0.5 1 calc PR
C58A C 0.5226(12) 0.3508(12) 1.0079(12) 0.149(5) Uani 0.5 1 d P
H58A H 0.4929 0.3702 0.9753 0.223 Uiso 0.5 1 calc PR
H58B H 0.4961 0.3811 1.0405 0.223 Uiso 0.5 1 calc PR
H58C H 0.5022 0.2734 1.0021 0.223 Uiso 0.5 1 calc PR
C57B C 0.580(3) 0.3749(14) 0.9880(7) 0.125(5) Uani 0.5 1 d P
H57C H 0.5796 0.4474 0.9855 0.149 Uiso 0.5 1 calc PR
H57D H 0.5076 0.3282 0.9758 0.149 Uiso 0.5 1 calc PR
C58B C 0.607(3) 0.3767(19) 1.0398(12) 0.195(13) Uani 0.5 1 d P
H58D H 0.5962 0.3039 1.0444 0.293 Uiso 0.5 1 calc PR
H58E H 0.5646 0.4109 1.0623 0.293 Uiso 0.5 1 calc PR
H58F H 0.6813 0.4165 1.0519 0.293 Uiso 0.5 1 calc PR
C59 C 0.7278(4) 0.1338(3) 0.80356(16) 0.0904(11) Uani 1 1 d .
H59A H 0.667(2) 0.079(3) 0.7883(13) 0.085(10) Uiso 1 1 d .
H59B H 0.780(2) 0.110(2) 0.7819(13) 0.091(11) Uiso 1 1 d .
C60 C 0.7149(4) 0.2328(3) 0.78520(18) 0.0953(11) Uani 1 1 d .
H60A H 0.778(3) 0.294(3) 0.8043(14) 0.092(10) Uiso 1 1 d .
H60B H 0.656(2) 0.246(2) 0.7974(12) 0.076(10) Uiso 1 1 d .
C61 C 0.7071(4) 0.2301(3) 0.72290(18) 0.1217(14) Uani 1 1 d .
H61A H 0.771 0.217 0.7101 0.146 Uiso 1 1 calc R
H61B H 0.6465 0.17 0.7025 0.146 Uiso 1 1 calc R
C62 C 0.6951(4) 0.3297(4) 0.7087(2) 0.1432(17) Uani 1 1 d .
H62A H 0.6295 0.3408 0.7189 0.215 Uiso 1 1 calc R
H62B H 0.6936 0.3238 0.6689 0.215 Uiso 1 1 calc R
H62C H 0.7541 0.3899 0.7292 0.215 Uiso 1 1 calc R
C63 C 0.6009(4) -0.0591(3) 0.9298(2) 0.1191(14) Uani 1 1 d .
H63A H 0.5806 -0.1307 0.9366 0.179 Uiso 1 1 calc R
H63B H 0.5703 -0.0133 0.9543 0.179 Uiso 1 1 calc R
H63C H 0.6773 -0.0304 0.9373 0.179 Uiso 1 1 calc R
C64 C 0.6170(3) -0.1232(3) 0.83665(19) 0.1103(13) Uani 1 1 d .
H64A H 0.6921 -0.0856 0.844 0.166 Uiso 1 1 calc R
H64B H 0.5893 -0.1302 0.7978 0.166 Uiso 1 1 calc R
H64C H 0.6061 -0.1938 0.8442 0.166 Uiso 1 1 calc R
C65 C 0.4472(3) -0.1063(3) 0.8592(2) 0.1199(15) Uani 1 1 d .
H65 H 0.423 -0.0751 0.8934 0.144 Uiso 1 1 calc R
C66 C 0.4039(3) -0.2239(3) 0.8529(2) 0.1340(17) Uani 1 1 d .
H66A H 0.4296 -0.2423 0.8872 0.161 Uiso 1 1 calc R
H66B H 0.4317 -0.2606 0.8221 0.161 Uiso 1 1 calc R
C67 C 0.2865(4) -0.2646(4) 0.8417(4) 0.188(3) Uani 1 1 d .
H67A H 0.2654 -0.3431 0.8316 0.225 Uiso 1 1 calc R
H67B H 0.2592 -0.2426 0.876 0.225 Uiso 1 1 calc R
C68 C 0.2398(4) -0.2278(5) 0.7985(3) 0.188(3) Uani 1 1 d .
H68A H 0.1633 -0.2468 0.7981 0.226 Uiso 1 1 calc R
H68B H 0.252 -0.2651 0.7625 0.226 Uiso 1 1 calc R
C69 C 0.2812(3) -0.1081(4) 0.8036(2) 0.1318(16) Uani 1 1 d .
H69A H 0.2564 -0.0916 0.7685 0.158 Uiso 1 1 calc R
H69B H 0.2518 -0.0709 0.8334 0.158 Uiso 1 1 calc R
C70 C 0.3995(3) -0.0665(3) 0.8160(2) 0.1112(13) Uani 1 1 d .
H70 H 0.4211 -0.1017 0.7818 0.133 Uiso 1 1 calc R
C71 C 0.3926(4) 0.1121(4) 0.8555(2) 0.154(2) Uani 1 1 d .
H71A H 0.4301 0.1876 0.8615 0.23 Uiso 1 1 calc R
H71B H 0.3936 0.0916 0.8912 0.23 Uiso 1 1 calc R
H71C H 0.32 0.099 0.8383 0.23 Uiso 1 1 calc R
C72 C 0.4361(4) 0.0688(5) 0.7633(2) 0.166(2) Uani 1 1 d .
H72A H 0.3623 0.0454 0.7462 0.25 Uiso 1 1 calc R
H72B H 0.4753 0.0302 0.7405 0.25 Uiso 1 1 calc R
H72C H 0.4648 0.145 0.7661 0.25 Uiso 1 1 calc R
Li1 Li 0.9476(4) 0.6958(4) 0.4351(2) 0.0716(13) Uani 1 1 d .
Li2 Li 0.8265(4) 0.5741(4) 0.3553(2) 0.0806(14) Uani 1 1 d .
Li3 Li 0.6911(4) 0.6468(4) 0.3740(2) 0.0818(15) Uani 1 1 d .
Li4 Li 0.5691(4) 0.4761(4) 0.3718(2) 0.0740(13) Uani 1 1 d .
Li5 Li 0.9906(5) 0.2019(4) 0.9454(2) 0.0833(15) Uani 1 1 d .
Li6 Li 0.8676(5) 0.1328(4) 0.8582(2) 0.0873(16) Uani 1 1 d .
Li7 Li 0.7680(5) 0.2431(4) 0.8874(2) 0.0905(16) Uani 1 1 d .
Li8 Li 0.6068(5) 0.0923(4) 0.8616(2) 0.0903(16) Uani 1 1 d .
N1 N 0.93270(18) 0.74522(19) 0.51771(11) 0.0729(7) Uani 1 1 d .
N2 N 1.10651(18) 0.80422(18) 0.46092(10) 0.0730(7) Uani 1 1 d .
N3 N 0.58270(18) 0.34043(18) 0.39863(12) 0.0747(7) Uani 1 1 d .
N4 N 0.40971(18) 0.38154(18) 0.34118(12) 0.0729(7) Uani 1 1 d .
N5 N 0.9762(2) 0.2523(2) 1.02847(11) 0.0857(8) Uani 1 1 d .
N6 N 1.1562(2) 0.2452(2) 0.97761(12) 0.0908(8) Uani 1 1 d .
N7 N 0.5628(2) -0.0636(2) 0.87221(15) 0.0924(9) Uani 1 1 d .
N8 N 0.4450(2) 0.0478(2) 0.81822(15) 0.1073(10) Uani 1 1 d .

loop_
_atom_site_aniso_label
_atom_site_aniso_U_11
_atom_site_aniso_U_22
_atom_site_aniso_U_33
_atom_site_aniso_U_23
_atom_site_aniso_U_13
_atom_site_aniso_U_12
C1 0.092(2) 0.085(2) 0.090(3) 0.0247(19) 0.029(2) 0.0183(18)
C2 0.092(2) 0.086(2) 0.087(3) 0.0203(18) 0.021(2) 0.0301(18)
C3 0.080(2) 0.082(2) 0.077(2) 0.0168(17) 0.0187(18) 0.0244(17)
C4 0.088(2) 0.078(2) 0.073(2) 0.0133(17) 0.0206(19) 0.0255(17)
C5 0.098(3) 0.106(3) 0.078(3) 0.008(2) 0.013(2) 0.020(2)
C6 0.094(2) 0.099(3) 0.085(3) 0.005(2) 0.004(2) 0.010(2)
C7 0.079(2) 0.0740(19) 0.077(2) 0.0100(17) 0.0110(18) 0.0122(16)
C8 0.078(2) 0.0746(19) 0.076(2) 0.0127(17) 0.0178(18) 0.0156(16)
C9 0.076(2) 0.090(2) 0.102(3) 0.0033(19) 0.020(2) 0.0187(18)
C10 0.098(2) 0.092(2) 0.093(3) 0.033(2) 0.015(2) -0.0001(19)
C11 0.075(2) 0.0625(18) 0.074(2) 0.0192(17) 0.0172(18) 0.0185(16)
C12 0.077(2) 0.0615(19) 0.077(2) 0.0144(17) 0.0154(19) 0.0207(16)
C13 0.091(2) 0.074(2) 0.080(2) 0.0243(17) 0.025(2) 0.0169(16)
C14 0.111(3) 0.085(2) 0.096(3) 0.041(2) 0.021(2) 0.029(2)
C15 0.069(2) 0.0663(19) 0.088(3) 0.0185(17) 0.016(2) 0.0182(16)
C16 0.095(3) 0.073(2) 0.103(3) 0.020(2) 0.016(2) 0.0289(19)
C17 0.097(2) 0.073(2) 0.111(3) 0.020(2) 0.025(2) 0.0254(18)
C18 0.118(3) 0.089(2) 0.133(4) 0.006(2) 0.037(3) 0.035(2)
C19 0.077(2) 0.064(2) 0.100(3) 0.0203(19) 0.016(2) 0.0212(17)
C20 0.179(4) 0.081(3) 0.136(4) 0.024(3) 0.047(3) 0.033(3)
C21 0.166(4) 0.120(4) 0.164(5) 0.052(3) 0.013(4) 0.050(3)
C22 0.122(3) 0.084(2) 0.146(4) 0.027(2) 0.007(3) 0.049(2)
C23 0.072(2) 0.065(2) 0.083(2) 0.0223(17) 0.0152(19) 0.0201(17)
C24 0.077(2) 0.068(2) 0.088(3) 0.0240(19) 0.008(2) 0.0172(18)
C25 0.092(2) 0.088(2) 0.086(3) 0.030(2) 0.007(2) 0.0235(18)
C26 0.141(4) 0.111(3) 0.110(3) 0.045(3) -0.014(3) 0.032(3)
C27 0.091(2) 0.081(2) 0.121(3) 0.044(2) 0.035(2) 0.0347(18)
C28 0.099(3) 0.103(3) 0.104(3) 0.043(2) 0.016(2) 0.038(2)
C29 0.074(2) 0.076(2) 0.132(3) 0.041(2) 0.016(2) 0.0211(17)
C30 0.084(2) 0.0657(19) 0.126(3) 0.0393(19) 0.036(2) 0.0265(16)
C31 0.107(3) 0.079(2) 0.195(5) 0.058(3) 0.037(3) 0.021(2)
C32 0.110(3) 0.069(2) 0.131(4) 0.020(2) 0.003(3) -0.011(2)
C33 0.079(2) 0.0662(19) 0.095(3) 0.0188(17) 0.0108(18) 0.0082(15)
C34 0.082(2) 0.067(2) 0.102(3) 0.0247(18) -0.001(2) 0.0101(16)
C35 0.078(2) 0.079(2) 0.115(3) 0.024(2) 0.016(2) 0.0185(17)
C36 0.082(2) 0.104(3) 0.103(3) 0.039(2) 0.004(2) 0.0162(19)
C37 0.152(4) 0.106(3) 0.091(3) 0.031(2) 0.042(3) 0.052(3)
C38 0.138(3) 0.096(3) 0.082(3) 0.014(2) 0.010(2) 0.051(2)
C39 0.110(3) 0.212(5) 0.068(3) 0.009(3) 0.000(3) 0.056(3)
C40 0.127(3) 0.113(3) 0.072(3) 0.003(2) -0.003(2) 0.051(2)
C41 0.151(5) 0.289(8) 0.085(4) -0.008(4) -0.017(4) 0.070(5)
C42 0.146(5) 0.181(5) 0.113(5) -0.014(4) -0.029(4) 0.023(4)
C43 0.105(3) 0.099(3) 0.100(3) 0.021(2) -0.010(2) 0.019(2)
C44 0.106(3) 0.128(3) 0.091(3) -0.004(3) 0.000(3) 0.020(2)
C45 0.107(3) 0.197(5) 0.156(5) 0.100(4) 0.015(3) 0.017(3)
C46 0.127(3) 0.120(3) 0.115(4) 0.005(3) -0.003(3) 0.058(3)
C47 0.106(3) 0.068(2) 0.072(3) 0.0143(18) 0.010(2) 0.0302(19)
C48 0.136(3) 0.069(2) 0.086(3) 0.022(2) 0.030(3) 0.023(2)
C49 0.144(4) 0.160(4) 0.097(3) 0.046(3) 0.029(3) 0.058(3)
C50 0.186(5) 0.169(5) 0.138(5) 0.040(4) 0.032(4) 0.091(4)
C51 0.108(3) 0.072(2) 0.077(3) 0.0119(18) 0.013(2) 0.029(2)
C52 0.218(5) 0.073(2) 0.091(3) 0.013(2) -0.011(3) 0.054(3)
C53 0.149(4) 0.092(3) 0.105(4) 0.022(2) 0.040(3) 0.031(2)
C54 0.119(3) 0.083(2) 0.099(3) 0.000(2) 0.035(2) 0.026(2)
C55 0.097(3) 0.080(2) 0.095(3) 0.016(2) 0.003(3) 0.028(2)
C56 0.160(5) 0.095(3) 0.119(4) 0.022(3) 0.029(4) 0.058(3)
C57A 0.119(12) 0.081(8) 0.33(4) -0.011(15) 0.06(2) 0.026(8)
C58A 0.142(12) 0.165(12) 0.150(14) 0.029(11) 0.051(11) 0.057(10)
C57B 0.182(18) 0.085(8) 0.118(12) 0.011(7) 0.050(11) 0.057(11)
C58B 0.22(3) 0.203(18) 0.172(19) 0.072(14) 0.087(18) 0.036(18)
C59 0.117(3) 0.067(2) 0.081(3) 0.0122(19) 0.002(2) 0.025(2)
C60 0.116(3) 0.081(3) 0.087(3) 0.019(2) -0.006(3) 0.032(2)
C61 0.165(4) 0.096(3) 0.096(3) 0.029(2) -0.021(3) 0.036(3)
C62 0.172(4) 0.123(3) 0.131(4) 0.055(3) -0.014(3) 0.033(3)
C63 0.129(3) 0.109(3) 0.130(4) 0.048(3) 0.021(3) 0.040(3)
C64 0.101(3) 0.084(2) 0.145(4) 0.023(2) 0.023(3) 0.025(2)
C65 0.095(3) 0.081(3) 0.183(5) 0.035(3) 0.009(3) 0.027(2)
C66 0.091(3) 0.094(3) 0.217(5) 0.046(3) 0.030(3) 0.018(2)
C67 0.097(4) 0.110(4) 0.347(11) 0.049(5) 0.037(5) 0.020(3)
C68 0.099(4) 0.149(5) 0.274(9) 0.026(5) -0.012(4) -0.002(3)
C69 0.096(3) 0.120(3) 0.161(5) 0.001(3) -0.013(3) 0.035(3)
C70 0.086(3) 0.109(3) 0.133(4) 0.028(3) -0.003(2) 0.027(2)
C71 0.141(4) 0.127(4) 0.184(5) -0.010(3) -0.021(4) 0.076(3)
C72 0.142(4) 0.194(5) 0.143(5) 0.083(4) -0.044(4) 0.008(4)
Li1 0.074(3) 0.069(3) 0.074(3) 0.017(2) 0.016(3) 0.023(2)
Li2 0.088(3) 0.063(3) 0.089(4) 0.014(3) 0.014(3) 0.021(2)
Li3 0.084(3) 0.065(3) 0.099(4) 0.022(3) 0.025(3) 0.020(2)
Li4 0.069(3) 0.067(3) 0.089(4) 0.027(3) 0.017(3) 0.016(2)
Li5 0.102(4) 0.075(3) 0.074(4) 0.015(3) 0.017(3) 0.030(3)
Li6 0.122(4) 0.067(3) 0.073(4) 0.011(3) 0.010(3) 0.032(3)
Li7 0.111(4) 0.073(3) 0.081(4) 0.005(3) 0.004(3) 0.028(3)
Li8 0.109(4) 0.066(3) 0.089(4) 0.012(3) 0.000(3) 0.024(3)
N1 0.0660(15) 0.0722(15) 0.0785(18) 0.0157(13) 0.0148(14) 0.0169(12)
N2 0.0739(15) 0.0677(15) 0.0744(19) 0.0155(13) 0.0196(14) 0.0133(12)
N3 0.0616(14) 0.0678(15) 0.101(2) 0.0335(14) 0.0167(15) 0.0177(12)
N4 0.0686(15) 0.0668(15) 0.085(2) 0.0273(13) 0.0065(14) 0.0176(12)
N5 0.100(2) 0.094(2) 0.0664(19) 0.0131(15) 0.0108(17) 0.0392(16)
N6 0.098(2) 0.095(2) 0.082(2) 0.0226(17) 0.0137(17) 0.0297(16)
N7 0.085(2) 0.0755(17) 0.116(3) 0.0267(17) 0.0061(19) 0.0244(15)
N8 0.113(2) 0.090(2) 0.112(3) 0.0146(19) -0.016(2) 0.0352(18)

loop_
_atom_type_symbol
_atom_type_description
_atom_type_scat_dispersion_real
_atom_type_scat_dispersion_imag
_atom_type_scat_source
C C 0.0033 0.0016 'International Tables Vol C Tables 4.2.6.8 and 6.1.1.4'
H H 0 0 'International Tables Vol C Tables 4.2.6.8 and 6.1.1.4'
Li Li -0.0003 0.0001 'International Tables Vol C Tables 4.2.6.8 and 6.1.1.4'
N N 0.0061 0.0033 'International Tables Vol C Tables 4.2.6.8 and 6.1.1.4'

loop_
_geom_angle_atom_site_label_1
_geom_angle_atom_site_label_2
_geom_angle_atom_site_label_3
_geom_angle
N1 C3 C8 111.8(3)
N1 C3 C4 113.9(2)
C8 C3 C4 110.9(3)
C5 C4 C3 111.7(3)
C6 C5 C4 110.6(3)
C5 C6 C7 112.4(3)
C6 C7 C8 113.1(3)
N2 C8 C3 112.7(2)
N2 C8 C7 115.2(2)
C3 C8 C7 111.9(3)
C12 C11 Li3 127.8(3)
C12 C11 Li2 83.3(2)
Li3 C11 Li2 63.2(2)
C12 C11 Li1 100.6(3)
Li3 C11 Li1 99.6(2)
Li2 C11 Li1 64.9(2)
C11 C12 C13 117.3(3)
C11 C12 Li2 60.03(19)
C13 C12 Li2 167.0(3)
C14 C13 C12 113.4(3)
C16 C15 Li2 93.9(3)
C16 C15 Li1 140.8(3)
Li2 C15 Li1 68.5(2)
C17 C16 C15 113.1(3)
C17 C16 Li2 110.5(3)
C15 C16 Li2 51.7(2)
C16 C17 C18 114.0(3)
C20 C19 Li3 108.5(3)
C20 C19 Li4 132.2(3)
Li3 C19 Li4 67.8(2)
C21 C20 C19 118.5(4)
C20 C21 C22 114.2(5)
C24 C23 Li2 122.0(3)
C24 C23 Li3 86.6(2)
Li2 C23 Li3 63.3(2)
C24 C23 Li4 111.3(3)
Li2 C23 Li4 99.1(2)
Li3 C23 Li4 64.5(2)
C25 C24 C23 117.4(3)
C25 C24 Li3 173.6(3)
C23 C24 Li3 57.6(2)
C24 C25 C26 114.0(3)
C34 C29 N3 113.1(3)
C34 C29 C30 111.9(3)
N3 C29 C30 115.3(3)
C31 C30 C29 112.8(3)
C32 C31 C30 111.6(4)
C31 C32 C33 112.8(3)
C32 C33 C34 113.1(3)
C29 C34 N4 113.6(3)
C29 C34 C33 114.1(3)
N4 C34 C33 114.8(3)
C44 C39 N5 116.5(4)
C44 C39 C40 117.0(4)
N5 C39 C40 116.1(3)
C41 C40 C39 114.7(4)
C42 C41 C40 117.1(5)
C41 C42 C43 117.8(5)
C42 C43 C44 115.3(4)
C39 C44 N6 117.4(3)
C39 C44 C43 117.0(4)
N6 C44 C43 117.4(4)
C48 C47 Li7 125.3(3)
C48 C47 Li6 81.9(2)
Li7 C47 Li6 62.4(2)
C48 C47 Li5 103.1(3)
Li7 C47 Li5 97.9(2)
Li6 C47 Li5 65.2(2)
C47 C48 C49 117.1(3)
C47 C48 Li6 60.9(2)
C49 C48 Li6 177.8(3)
C50 C49 C48 106.3(5)
C52 C51 Li6 102.5(3)
C52 C51 Li5 126.9(3)
Li6 C51 Li5 68.4(2)
C53 C52 C51 117.3(4)
C52 C53 C54 115.0(4)
C56 C55 Li7 93.7(3)
C56 C55 Li8 134.0(4)
Li7 C55 Li8 69.6(2)
C55 C56 C57B 117.2(8)
C55 C56 C57A 113.4(10)
C57B C56 C57A 33.7(8)
C55 C56 Li7 52.1(3)
C57B C56 Li7 167.4(7)
C57A C56 Li7 139.1(10)
C58A C57A C56 92(3)
C58B C57B C56 118(3)
C60 C59 Li6 123.6(3)
C60 C59 Li7 82.8(3)
Li6 C59 Li7 62.8(2)
C60 C59 Li8 107.2(3)
Li6 C59 Li8 97.8(3)
Li7 C59 Li8 65.7(2)
C59 C60 C61 117.3(3)
C59 C60 Li7 60.5(2)
C61 C60 Li7 168.1(4)
C62 C61 C60 113.8(4)
C70 C65 N7 114.1(4)
C70 C65 C66 113.7(4)
N7 C65 C66 115.5(3)
C65 C66 C67 114.5(4)
C68 C67 C66 113.5(6)
C67 C68 C69 114.3(5)
C70 C69 C68 113.2(4)
C65 C70 N8 115.6(3)
C65 C70 C69 114.1(4)
N8 C70 C69 115.9(3)
N1 Li1 N2 84.1(2)
N1 Li1 C15 113.9(2)
N2 Li1 C15 119.1(2)
N1 Li1 C11 116.5(2)
N2 Li1 C11 112.4(2)
C15 Li1 C11 109.2(2)
N1 Li1 Li2 132.7(3)
N2 Li1 Li2 143.2(3)
C15 Li1 Li2 53.71(19)
C11 Li1 Li2 55.80(19)
N1 Li1 Li3 99.34(19)
N2 Li1 Li3 149.4(2)
C15 Li1 Li3 87.5(2)
C11 Li1 Li3 39.13(14)
Li2 Li1 Li3 42.22(17)
C15 Li2 C23 138.4(3)
C15 Li2 C11 116.7(3)
C23 Li2 C11 101.6(3)
C15 Li2 Li3 130.0(3)
C23 Li2 Li3 58.6(2)
C11 Li2 Li3 58.10(19)
C15 Li2 Li1 57.7(2)
C23 Li2 Li1 151.5(3)
C11 Li2 Li1 59.3(2)
Li3 Li2 Li1 93.0(2)
C15 Li2 C12 116.3(3)
C23 Li2 C12 103.9(3)
C11 Li2 C12 36.72(13)
Li3 Li2 C12 87.6(2)
Li1 Li2 C12 74.0(2)
C15 Li2 C16 34.33(15)
C23 Li2 C16 118.3(2)
C11 Li2 C16 138.0(3)
Li3 Li2 C16 156.3(3)
Li1 Li2 C16 86.8(2)
C12 Li2 C16 115.0(2)
C15 Li2 Li4 110.3(2)
C23 Li2 Li4 41.69(16)
C11 Li2 Li4 102.6(2)
Li3 Li2 Li4 44.55(17)
Li1 Li2 Li4 117.4(2)
C12 Li2 Li4 128.7(2)
C16 Li2 Li4 115.5(2)
C19 Li3 C11 138.0(3)
C19 Li3 C23 117.3(3)
C11 Li3 C23 101.7(2)
C19 Li3 Li2 130.7(3)
C11 Li3 Li2 58.7(2)
C23 Li3 Li2 58.1(2)
C19 Li3 Li4 57.8(2)
C11 Li3 Li4 151.8(3)
C23 Li3 Li4 59.9(2)
Li2 Li3 Li4 93.2(2)
C19 Li3 C24 122.5(3)
C11 Li3 C24 98.0(2)
C23 Li3 C24 35.73(14)
Li2 Li3 C24 83.1(2)
Li4 Li3 C24 79.1(2)
C19 Li3 Li1 110.7(3)
C11 Li3 Li1 41.30(16)
C23 Li3 Li1 102.9(2)
Li2 Li3 Li1 44.78(18)
Li4 Li3 Li1 117.7(2)
C24 Li3 Li1 123.0(2)
N3 Li4 N4 83.69(19)
N3 Li4 C19 120.1(3)
N4 Li4 C19 115.1(2)
N3 Li4 C23 111.8(2)
N4 Li4 C23 114.6(3)
C19 Li4 C23 109.7(2)
N3 Li4 Li3 134.1(3)
N4 Li4 Li3 142.1(3)
C19 Li4 Li3 54.36(19)
C23 Li4 Li3 55.67(18)
N3 Li4 Li2 97.79(19)
N4 Li4 Li2 152.2(2)
C19 Li4 Li2 88.35(19)
C23 Li4 Li2 39.17(15)
Li3 Li4 Li2 42.25(16)
N5 Li5 N6 84.1(2)
N5 Li5 C51 121.1(3)
N6 Li5 C51 112.5(3)
N5 Li5 C47 111.2(2)
N6 Li5 C47 116.2(3)
C51 Li5 C47 110.0(3)
N5 Li5 Li6 134.6(3)
N6 Li5 Li6 141.3(3)
C51 Li5 Li6 54.1(2)
C47 Li5 Li6 56.2(2)
N5 Li5 Li7 97.3(2)
N6 Li5 Li7 155.0(3)
C51 Li5 Li7 88.2(2)
C47 Li5 Li7 40.21(17)
Li6 Li5 Li7 42.64(18)
C51 Li6 C59 141.6(3)
C51 Li6 C47 115.6(3)
C59 Li6 C47 100.1(3)
C51 Li6 Li7 129.0(3)
C59 Li6 Li7 59.1(2)
C47 Li6 Li7 58.5(2)
C51 Li6 Li5 57.5(2)
C59 Li6 Li5 150.6(3)
C47 Li6 Li5 58.5(2)
Li7 Li6 Li5 91.6(3)
C51 Li6 C48 116.8(3)
C59 Li6 C48 100.0(3)
C47 Li6 C48 37.13(15)
Li7 Li6 C48 87.7(2)
Li5 Li6 C48 75.4(2)
C51 Li6 Li8 110.9(3)
C59 Li6 Li8 42.25(19)
C47 Li6 Li8 104.8(2)
Li7 Li6 Li8 46.3(2)
Li5 Li6 Li8 118.9(3)
C48 Li6 Li8 128.8(2)
C55 Li7 C47 143.4(3)
C55 Li7 C59 114.6(3)
C47 Li7 C59 100.0(3)
C55 Li7 Li6 130.4(3)
C47 Li7 Li6 59.1(2)
C59 Li7 Li6 58.2(2)
C55 Li7 Li8 56.6(2)
C47 Li7 Li8 150.1(3)
C59 Li7 Li8 58.8(2)
Li6 Li7 Li8 91.0(3)
C55 Li7 C60 116.8(3)
C47 Li7 C60 98.0(3)
C59 Li7 C60 36.75(15)
Li6 Li7 C60 86.0(3)
Li8 Li7 C60 77.4(2)
C55 Li7 C56 34.21(17)
C47 Li7 C56 125.4(3)
C59 Li7 C56 129.9(3)
Li6 Li7 C56 162.2(3)
Li8 Li7 C56 83.2(3)
C60 Li7 C56 109.0(3)
C55 Li7 Li5 113.8(3)
C47 Li7 Li5 41.86(17)
C59 Li7 Li5 104.0(2)
Li6 Li7 Li5 45.8(2)
Li8 Li7 Li5 118.2(3)
C60 Li7 Li5 125.9(3)
C56 Li7 Li5 123.5(3)
N7 Li8 C55 117.9(3)
N7 Li8 N8 83.4(2)
C55 Li8 N8 115.2(3)
N7 Li8 C59 117.9(3)
C55 Li8 C59 108.5(3)
N8 Li8 C59 112.1(3)
N7 Li8 Li7 135.5(3)
C55 Li8 Li7 53.7(2)
N8 Li8 Li7 141.1(3)
C59 Li8 Li7 55.5(2)
N7 Li8 Li6 100.9(2)
C55 Li8 Li6 89.0(2)
N8 Li8 Li6 150.2(3)
C59 Li8 Li6 39.92(18)
Li7 Li8 Li6 42.67(18)
C1 N1 C2 109.1(2)
C1 N1 C3 110.0(3)
C2 N1 C3 114.5(2)
C1 N1 Li1 108.7(2)
C2 N1 Li1 107.2(2)
C3 N1 Li1 107.1(2)
C10 N2 C9 109.2(3)
C10 N2 C8 109.9(2)
C9 N2 C8 112.9(3)
C10 N2 Li1 114.7(3)
C9 N2 Li1 103.8(2)
C8 N2 Li1 106.4(2)
C28 N3 C27 109.6(3)
C28 N3 C29 110.0(3)
C27 N3 C29 114.0(3)
C28 N3 Li4 108.1(2)
C27 N3 Li4 107.0(2)
C29 N3 Li4 108.1(2)
C36 N4 C35 109.3(3)
C36 N4 C34 110.1(3)
C35 N4 C34 113.5(3)
C36 N4 Li4 112.1(2)
C35 N4 Li4 105.1(2)
C34 N4 Li4 106.7(2)
C37 N5 C38 108.5(3)
C37 N5 C39 109.7(3)
C38 N5 C39 114.7(3)
C37 N5 Li5 106.5(3)
C38 N5 Li5 109.1(3)
C39 N5 Li5 108.1(3)
C44 N6 C45 112.3(3)
C44 N6 C46 111.7(3)
C45 N6 C46 108.3(3)
C44 N6 Li5 105.7(3)
C45 N6 Li5 110.0(3)
C46 N6 Li5 108.7(3)
C64 N7 C63 108.7(3)
C64 N7 C65 113.6(3)
C63 N7 C65 111.2(4)
C64 N7 Li8 107.1(3)
C63 N7 Li8 107.1(3)
C65 N7 Li8 108.8(3)
C72 N8 C70 111.2(4)
C72 N8 C71 110.9(4)
C70 N8 C71 109.8(4)
C72 N8 Li8 114.0(3)
C70 N8 Li8 106.3(3)
C71 N8 Li8 104.2(3)

loop_
_geom_bond_atom_site_label_1
_geom_bond_atom_site_label_2
_geom_bond_distance
C1 N1 1.464(4)
C2 N1 1.467(4)
C3 N1 1.491(4)
C3 C8 1.509(4)
C3 C4 1.534(4)
C4 C5 1.530(5)
C5 C6 1.490(5)
C6 C7 1.505(4)
C7 C8 1.528(4)
C8 N2 1.489(4)
C9 N2 1.476(4)
C10 N2 1.467(4)
C11 C12 1.536(4)
C11 Li3 2.212(6)
C11 Li2 2.226(6)
C11 Li1 2.314(6)
C12 C13 1.538(4)
C12 Li2 2.552(6)
C13 C14 1.521(5)
C15 C16 1.517(5)
C15 Li2 2.112(7)
C15 Li1 2.216(6)
C16 C17 1.487(5)
C16 Li2 2.684(6)
C17 C18 1.549(5)
C19 C20 1.560(5)
C19 Li3 2.131(6)
C19 Li4 2.219(6)
C20 C21 1.361(6)
C21 C22 1.570(5)
C23 C24 1.536(4)
C23 Li2 2.210(7)
C23 Li3 2.222(6)
C23 Li4 2.327(6)
C24 C25 1.519(5)
C24 Li3 2.626(7)
C25 C26 1.526(5)
C27 N3 1.475(4)
C28 N3 1.470(4)
C29 C34 1.465(5)
C29 N3 1.483(4)
C29 C30 1.529(4)
C30 C31 1.513(5)
C31 C32 1.468(6)
C32 C33 1.524(5)
C33 C34 1.532(4)
C34 N4 1.485(4)
C35 N4 1.472(4)
C36 N4 1.455(4)
C37 N5 1.467(4)
C38 N5 1.467(4)
C39 C44 1.418(6)
C39 N5 1.478(5)
C39 C40 1.504(5)
C40 C41 1.495(6)
C41 C42 1.378(7)
C42 C43 1.491(6)
C43 C44 1.515(5)
C44 N6 1.461(5)
C45 N6 1.471(5)
C46 N6 1.475(4)
C47 C48 1.547(5)
C47 Li7 2.225(7)
C47 Li6 2.240(6)
C47 Li5 2.299(7)
C48 C49 1.637(6)
C48 Li6 2.538(7)
C49 C50 1.400(6)
C51 C52 1.585(5)
C51 Li6 2.132(7)
C51 Li5 2.219(6)
C52 C53 1.398(5)
C53 C54 1.512(5)
C55 C56 1.514(6)
C55 Li7 2.123(8)
C55 Li8 2.198(7)
C56 C57B 1.55(2)
C56 C57A 1.80(4)
C56 Li7 2.686(8)
C57A C58A 1.55(3)
C57B C58B 1.30(4)
C59 C60 1.534(5)
C59 Li6 2.210(8)
C59 Li7 2.231(7)
C59 Li8 2.315(8)
C60 C61 1.540(6)
C60 Li7 2.543(7)
C61 C62 1.494(5)
C63 N7 1.461(5)
C64 N7 1.456(4)
C65 C70 1.457(6)
C65 N7 1.483(5)
C65 C66 1.502(5)
C66 C67 1.502(6)
C67 C68 1.427(9)
C68 C69 1.531(7)
C69 C70 1.515(5)
C70 N8 1.482(5)
C71 N8 1.499(5)
C72 N8 1.452(6)
Li1 N1 2.086(6)
Li1 N2 2.191(5)
Li1 Li2 2.438(7)
Li1 Li3 3.457(8)
Li2 Li3 2.326(7)
Li2 Li4 3.455(7)
Li3 Li4 2.428(7)
Li4 N3 2.106(5)
Li4 N4 2.151(5)
Li5 N5 2.098(6)
Li5 N6 2.168(7)
Li5 Li6 2.447(8)
Li5 Li7 3.412(9)
Li6 Li7 2.312(8)
Li6 Li8 3.411(9)
Li7 Li8 2.468(8)
Li8 N7 2.098(6)
Li8 N8 2.198(7)
